data_7133313
loop_
_publ_author_name
'Ishida, Shintaro'
'Yoshida, Yusuke'
'Iwamoto, Takeaki'

_publ_section_title
;
 Metal-catalyzed valence isomerization of a methylene(thioxo)phosphorane
 to a thiaphosphirane.
;
_journal_issue 63
_journal_name_full 'Chemical communications (Cambridge, England)'
_journal_page_first 8288
_journal_page_last 8291
_journal_paper_doi 10.1039/d4cc02147a
_journal_volume 60
_journal_year 2024
_chemical_formula_sum 'C36 H48 Cl P Si4'
_chemical_formula_weight 659.52
_space_group_crystal_system monoclinic
_space_group_IT_number 14
_space_group_name_Hall '-P 2yn'
_space_group_name_H-M_alt 'P 1 21/n 1'
_atom_sites_solution_hydrogens geom
_audit_creation_method SHELXL-2018/3
_audit_update_record
;
2024-04-02 deposited with the CCDC.	2024-07-11 downloaded from the CCDC.
;
_cell_angle_alpha 90
_cell_angle_beta 91.240(2)
_cell_angle_gamma 90
_cell_formula_units_Z 4
_cell_length_a 16.1335(5)
_cell_length_b 13.1016(3)
_cell_length_c 16.7859(4)
_cell_measurement_reflns_used 13047
_cell_measurement_temperature 90(2)
_cell_measurement_theta_max 30.1230
_cell_measurement_theta_min 2.4660
_cell_volume 3547.28(16)
_computing_cell_refinement 'CrysAlisPro 1.171.40.61a (Rigaku OD, 2019)'
_computing_data_collection 'CrysAlisPro 1.171.40.61a (Rigaku OD, 2019)'
_computing_data_reduction 'CrysAlisPro 1.171.40.61a (Rigaku OD, 2019)'
_computing_structure_refinement 'SHELXL-2018/3 (Sheldrick, 2018)'
_computing_structure_solution 'CrysAlisPro 1.171.40.61a (Rigaku OD, 2019)'
_diffrn_ambient_temperature 90(2)
_diffrn_detector 'Hybrid Pixel Array Detector'
_diffrn_detector_area_resol_mean 10.0000
_diffrn_measured_fraction_theta_full 0.999
_diffrn_measured_fraction_theta_max 0.997
_diffrn_measurement_device 'four-circle diffractometer'
_diffrn_measurement_device_type 'XtaLAB AFC10 (RCD3): fixed-chi single'
_diffrn_radiation_monochromator mirror
_diffrn_radiation_type MoK\a
_diffrn_radiation_wavelength 0.71073
_diffrn_reflns_av_R_equivalents 0.0313
_diffrn_reflns_av_unetI/netI 0.0290
_diffrn_reflns_Laue_measured_fraction_full 0.999
_diffrn_reflns_Laue_measured_fraction_max 0.997
_diffrn_reflns_limit_h_max 20
_diffrn_reflns_limit_h_min -18
_diffrn_reflns_limit_k_max 14
_diffrn_reflns_limit_k_min -16
_diffrn_reflns_limit_l_max 21
_diffrn_reflns_limit_l_min -21
_diffrn_reflns_number 32282
_diffrn_reflns_point_group_measured_fraction_full 0.999
_diffrn_reflns_point_group_measured_fraction_max 0.997
_diffrn_reflns_theta_full 25.242
_diffrn_reflns_theta_max 27.499
_diffrn_reflns_theta_min 2.525
_diffrn_source 'Rotating-anode X-ray tube'
_exptl_absorpt_coefficient_mu 0.313
_exptl_absorpt_correction_T_max 1.00000
_exptl_absorpt_correction_T_min 0.38192
_exptl_absorpt_correction_type multi-scan
_exptl_absorpt_process_details
;
CrysAlisPro 1.171.40.61a (Rigaku Oxford Diffraction, 2019)
Empirical absorption correction using spherical harmonics,
 implemented in SCALE3 ABSPACK scaling algorithm.
;
_exptl_crystal_colour colorless
_exptl_crystal_density_diffrn 1.235
_exptl_crystal_description plate
_exptl_crystal_F_000 1408
_exptl_crystal_size_max 0.200
_exptl_crystal_size_mid 0.200
_exptl_crystal_size_min 0.080
_refine_diff_density_max 1.147
_refine_diff_density_min -0.360
_refine_diff_density_rms 0.063
_refine_ls_extinction_method none
_refine_ls_goodness_of_fit_ref 1.113
_refine_ls_hydrogen_treatment constr
_refine_ls_matrix_type full
_refine_ls_number_parameters 406
_refine_ls_number_reflns 8108
_refine_ls_number_restraints 0
_refine_ls_restrained_S_all 1.113
_refine_ls_R_factor_all 0.0573
_refine_ls_R_factor_gt 0.0513
_refine_ls_shift/su_max 0.001
_refine_ls_shift/su_mean 0.000
_refine_ls_structure_factor_coef Fsqd
_refine_ls_weighting_details 'w=1/[\s^2^(Fo^2^)+(0.0376P)^2^+5.4025P] where P=(Fo^2^+2Fc^2^)/3'
_refine_ls_weighting_scheme calc
_refine_ls_wR_factor_gt 0.1226
_refine_ls_wR_factor_ref 0.1255
_reflns_Friedel_coverage 0.000
_reflns_number_gt 7305
_reflns_number_total 8108
_reflns_threshold_expression 'I > 2\s(I)'
_cod_data_source_file d4cc02147a3.cif
_cod_data_source_block si021a
_cod_depositor_comments 'Adding full bibliography for 7133312--7133316.cif.'
_cod_original_sg_symbol_H-M 'P 21/n'
_cod_database_code 7133313
_shelx_shelxl_version_number 2018/3
_shelx_space_group_comment
;
The symmetry employed for this shelxl refinement is uniquely defined
by the following loop, which should always be used as a source of
symmetry information in preference to the above space-group names.
They are only intended as comments.
;
_shelx_estimated_absorpt_t_min 0.940
_shelx_estimated_absorpt_t_max 0.975
_oxdiff_exptl_absorpt_empirical_full_min 0.524
_oxdiff_exptl_absorpt_empirical_full_max 2.250
_oxdiff_exptl_absorpt_empirical_details
;
Empirical correction (ABSPACK) includes:
- Absorption correction using spherical harmonics
- Frame scaling
;

loop_
_space_group_symop_operation_xyz
'x, y, z'
'-x+1/2, y+1/2, -z+1/2'
'-x, -y, -z'
'x-1/2, -y-1/2, z-1/2'

loop_
_atom_site_label
_atom_site_type_symbol
_atom_site_fract_x
_atom_site_fract_y
_atom_site_fract_z
_atom_site_U_iso_or_equiv
_atom_site_adp_type
_atom_site_occupancy
_atom_site_site_symmetry_order
_atom_site_calc_flag
_atom_site_refinement_flags_posn
_atom_site_refinement_flags_adp
_atom_site_refinement_flags_occupancy
_atom_site_disorder_assembly
_atom_site_disorder_group
P1 P 0.14420(7) 0.81204(7) 0.01844(5) 0.01877(19) Uani 0.799(2) 1 d . . P A 1
Cl1 Cl 0.26204(4) 0.87261(5) 0.04717(4) 0.0245(2) Uani 0.799(2) 1 d . . P A 1
C1 C 0.11864(13) 0.71461(18) 0.09769(12) 0.0203(4) Uani 1 1 d . . . . .
C2 C 0.13504(14) 0.60988(18) 0.05516(13) 0.0236(5) Uani 1 1 d . . . . .
H1 H 0.192893 0.587689 0.065769 0.028 Uiso 1 1 calc R U . . .
H2 H 0.097355 0.556933 0.075800 0.028 Uiso 1 1 calc R U . . .
C3 C 0.11994(14) 0.62383(17) -0.03425(13) 0.0224(4) Uani 1 1 d . . . . .
H3 H 0.060194 0.634834 -0.045904 0.027 Uiso 1 1 calc R U . . .
H4 H 0.138055 0.562330 -0.063389 0.027 Uiso 1 1 calc R U . . .
C4 C 0.17118(13) 0.71910(17) -0.06062(12) 0.0206(4) Uani 1 1 d . . . . .
P2 P 0.1787(3) 0.7956(3) 0.0388(3) 0.0288(9) Uani 0.201(2) 1 d . . P A 2
Cl2 Cl 0.0914(2) 0.9156(2) 0.0272(2) 0.0371(9) Uani 0.201(2) 1 d . . P A 2
Si1 Si 0.17896(4) 0.72658(6) 0.19702(4) 0.02406(15) Uani 1 1 d . . . . .
C5 C 0.18551(15) 0.8610(2) 0.23447(14) 0.0323(6) Uani 1 1 d . . . . .
H5 H 0.215736 0.862238 0.285737 0.048 Uiso 1 1 calc R U . . .
H6 H 0.129460 0.887999 0.241376 0.048 Uiso 1 1 calc R U . . .
H7 H 0.214748 0.903223 0.195910 0.048 Uiso 1 1 calc R U . . .
C6 C 0.28632(14) 0.6752(2) 0.19218(14) 0.0348(6) Uani 1 1 d . . . . .
H8 H 0.316143 0.710303 0.149963 0.052 Uiso 1 1 calc R U . . .
H9 H 0.284120 0.601881 0.180620 0.052 Uiso 1 1 calc R U . . .
H10 H 0.315211 0.686238 0.243409 0.052 Uiso 1 1 calc R U . . .
C7 C 0.12930(13) 0.6440(2) 0.27486(13) 0.0261(5) Uani 1 1 d . . . . .
C8 C 0.09530(13) 0.6829(2) 0.34449(13) 0.0279(5) Uani 1 1 d . . . . .
H11 H 0.092233 0.754727 0.351503 0.034 Uiso 1 1 calc R U . . .
C9 C 0.06585(15) 0.6191(2) 0.40376(15) 0.0357(6) Uani 1 1 d . . . . .
H12 H 0.043897 0.647583 0.450886 0.043 Uiso 1 1 calc R U . . .
C10 C 0.06843(17) 0.5153(3) 0.39434(17) 0.0418(7) Uani 1 1 d . . . . .
H13 H 0.048260 0.471698 0.434799 0.050 Uiso 1 1 calc R U . . .
C11 C 0.10050(18) 0.4742(2) 0.32573(18) 0.0424(7) Uani 1 1 d . . . . .
H14 H 0.101426 0.402299 0.318484 0.051 Uiso 1 1 calc R U . . .
C12 C 0.13134(16) 0.5379(2) 0.26744(15) 0.0343(6) Uani 1 1 d . . . . .
H15 H 0.154485 0.508604 0.221192 0.041 Uiso 1 1 calc R U . . .
Si2 Si 0.00212(3) 0.73177(5) 0.11982(3) 0.01782(13) Uani 1 1 d . . . . .
C13 C -0.01705(15) 0.8413(2) 0.18818(14) 0.0298(5) Uani 1 1 d . . . . .
H16 H -0.076885 0.850433 0.194189 0.045 Uiso 1 1 calc R U . . .
H17 H 0.006760 0.903618 0.165831 0.045 Uiso 1 1 calc R U . . .
H18 H 0.008906 0.827445 0.240376 0.045 Uiso 1 1 calc R U . . .
C14 C -0.04121(14) 0.61413(19) 0.16665(14) 0.0263(5) Uani 1 1 d . . . . .
H19 H -0.021533 0.609574 0.222183 0.039 Uiso 1 1 calc R U . . .
H20 H -0.022864 0.553819 0.137338 0.039 Uiso 1 1 calc R U . . .
H21 H -0.101905 0.617428 0.164948 0.039 Uiso 1 1 calc R U . . .
C15 C -0.06908(13) 0.7546(2) 0.03162(13) 0.0250(5) Uani 1 1 d . . . . .
C16 C -0.10784(15) 0.6724(2) -0.00763(14) 0.0353(6) Uani 1 1 d . . . . .
H22 H -0.091009 0.604709 0.005005 0.042 Uiso 1 1 calc R U . . .
C17 C -0.17008(17) 0.6878(3) -0.06437(16) 0.0551(10) Uani 1 1 d . . . . .
H23 H -0.195243 0.631190 -0.090664 0.066 Uiso 1 1 calc R U . . .
C18 C -0.19526(17) 0.7852(4) -0.08246(17) 0.0652(13) Uani 1 1 d . . . . .
H24 H -0.238841 0.795704 -0.120543 0.078 Uiso 1 1 calc R U . . .
C19 C -0.1578(2) 0.8683(3) -0.04574(17) 0.0634(12) Uani 1 1 d . . . . .
H25 H -0.174978 0.935560 -0.059250 0.076 Uiso 1 1 calc R U . . .
C20 C -0.09469(19) 0.8531(2) 0.01111(15) 0.0416(7) Uani 1 1 d . . . . .
H26 H -0.068928 0.910310 0.036103 0.050 Uiso 1 1 calc R U . . .
Si3 Si 0.12609(4) 0.78499(6) -0.15542(4) 0.02669(16) Uani 1 1 d . . . . .
C21 C 0.01100(17) 0.7849(3) -0.15786(17) 0.0576(11) Uani 1 1 d . . . . .
H27 H -0.009291 0.824156 -0.112568 0.086 Uiso 1 1 calc R U . . .
H28 H -0.009218 0.714527 -0.154610 0.086 Uiso 1 1 calc R U . . .
H29 H -0.009243 0.815991 -0.207691 0.086 Uiso 1 1 calc R U . . .
C22 C 0.1624(2) 0.9201(2) -0.16077(16) 0.0418(7) Uani 1 1 d . . . . .
H30 H 0.136007 0.953813 -0.206851 0.063 Uiso 1 1 calc R U . . .
H31 H 0.222752 0.921341 -0.166330 0.063 Uiso 1 1 calc R U . . .
H32 H 0.147557 0.956133 -0.111938 0.063 Uiso 1 1 calc R U . . .
C23 C 0.15214(14) 0.71945(19) -0.25095(14) 0.0244(5) Uani 1 1 d . . . . .
C24 C 0.11548(15) 0.6255(2) -0.27073(16) 0.0335(6) Uani 1 1 d . . . . .
H33 H 0.080119 0.593746 -0.233612 0.040 Uiso 1 1 calc R U . . .
C25 C 0.12930(18) 0.5780(2) -0.34250(19) 0.0423(7) Uani 1 1 d . . . . .
H34 H 0.104222 0.513918 -0.354006 0.051 Uiso 1 1 calc R U . . .
C26 C 0.17975(17) 0.6238(3) -0.39777(18) 0.0442(7) Uani 1 1 d . . . . .
H35 H 0.189744 0.591014 -0.447126 0.053 Uiso 1 1 calc R U . . .
C27 C 0.21529(16) 0.7167(3) -0.38095(15) 0.0391(7) Uani 1 1 d . . . . .
H36 H 0.249282 0.748869 -0.419062 0.047 Uiso 1 1 calc R U . . .
C28 C 0.20161(14) 0.7639(2) -0.30828(14) 0.0271(5) Uani 1 1 d . . . . .
H37 H 0.226708 0.828132 -0.297445 0.032 Uiso 1 1 calc R U . . .
Si4 Si 0.28448(4) 0.67884(5) -0.08148(4) 0.02119(14) Uani 1 1 d . . . . .
C29 C 0.28096(16) 0.5622(2) -0.14583(17) 0.0383(6) Uani 1 1 d . . . . .
H38 H 0.252020 0.578094 -0.196250 0.058 Uiso 1 1 calc R U . . .
H39 H 0.251420 0.507648 -0.118380 0.058 Uiso 1 1 calc R U . . .
H40 H 0.337603 0.539879 -0.156566 0.058 Uiso 1 1 calc R U . . .
C30 C 0.34193(15) 0.7800(2) -0.13563(15) 0.0326(6) Uani 1 1 d . . . . .
H41 H 0.398528 0.756572 -0.145294 0.049 Uiso 1 1 calc R U . . .
H42 H 0.343863 0.842310 -0.103397 0.049 Uiso 1 1 calc R U . . .
H43 H 0.313589 0.794128 -0.186663 0.049 Uiso 1 1 calc R U . . .
C31 C 0.35747(13) 0.63998(19) 0.00282(13) 0.0239(5) Uani 1 1 d . . . . .
C32 C 0.41864(14) 0.7071(2) 0.03218(15) 0.0316(5) Uani 1 1 d . . . . .
H44 H 0.417763 0.776172 0.014889 0.038 Uiso 1 1 calc R U . . .
C33 C 0.48029(16) 0.6760(3) 0.08558(16) 0.0460(8) Uani 1 1 d . . . . .
H45 H 0.520722 0.723396 0.104386 0.055 Uiso 1 1 calc R U . . .
C34 C 0.48288(19) 0.5769(3) 0.11117(18) 0.0538(10) Uani 1 1 d . . . . .
H46 H 0.524543 0.555751 0.148463 0.065 Uiso 1 1 calc R U . . .
C35 C 0.4252(2) 0.5081(3) 0.08289(18) 0.0519(9) Uani 1 1 d . . . . .
H47 H 0.427695 0.439076 0.100006 0.062 Uiso 1 1 calc R U . . .
C36 C 0.36265(18) 0.5391(2) 0.02900(16) 0.0362(6) Uani 1 1 d . . . . .
H48 H 0.323149 0.490631 0.009978 0.043 Uiso 1 1 calc R U . . .

loop_
_atom_site_aniso_label
_atom_site_aniso_U_11
_atom_site_aniso_U_22
_atom_site_aniso_U_33
_atom_site_aniso_U_23
_atom_site_aniso_U_13
_atom_site_aniso_U_12
P1 0.0176(4) 0.0225(4) 0.0163(4) -0.0001(3) 0.0018(3) 0.0000(3)
Cl1 0.0214(3) 0.0277(4) 0.0245(3) -0.0025(3) 0.0010(2) -0.0051(3)
C1 0.0157(9) 0.0302(12) 0.0152(9) -0.0014(8) 0.0017(7) -0.0033(8)
C2 0.0208(10) 0.0274(11) 0.0227(11) -0.0039(9) 0.0017(8) 0.0037(9)
C3 0.0207(10) 0.0249(11) 0.0216(10) -0.0008(9) 0.0024(8) -0.0019(9)
C4 0.0203(10) 0.0243(11) 0.0173(10) 0.0003(8) 0.0053(8) 0.0028(8)
P2 0.032(2) 0.030(2) 0.0241(19) -0.0028(15) 0.0075(17) -0.0057(18)
Cl2 0.049(2) 0.0263(16) 0.0360(17) 0.0024(12) 0.0115(14) -0.0001(13)
Si1 0.0153(3) 0.0423(4) 0.0146(3) -0.0056(3) 0.0006(2) 0.0017(3)
C5 0.0275(12) 0.0471(15) 0.0224(11) -0.0090(11) 0.0026(9) -0.0087(11)
C6 0.0178(10) 0.0682(19) 0.0183(11) -0.0025(11) 0.0007(8) 0.0069(11)
C7 0.0152(9) 0.0436(14) 0.0194(10) -0.0017(10) -0.0009(8) 0.0051(9)
C8 0.0173(10) 0.0456(15) 0.0209(11) -0.0016(10) 0.0002(8) 0.0057(10)
C9 0.0223(11) 0.0611(18) 0.0237(12) 0.0052(12) 0.0041(9) 0.0095(12)
C10 0.0309(13) 0.0599(19) 0.0349(14) 0.0194(13) 0.0063(11) 0.0110(13)
C11 0.0394(15) 0.0442(16) 0.0436(16) 0.0098(13) 0.0012(12) 0.0107(13)
C12 0.0324(13) 0.0449(15) 0.0258(12) 0.0011(11) 0.0028(10) 0.0120(12)
Si2 0.0150(3) 0.0240(3) 0.0145(3) -0.0004(2) 0.0013(2) 0.0011(2)
C13 0.0276(12) 0.0375(14) 0.0242(11) -0.0076(10) 0.0003(9) 0.0082(10)
C14 0.0178(10) 0.0350(13) 0.0259(11) 0.0063(10) 0.0004(8) -0.0042(9)
C15 0.0170(10) 0.0428(14) 0.0152(10) 0.0003(9) 0.0033(8) 0.0058(9)
C16 0.0255(12) 0.0620(18) 0.0182(11) 0.0019(11) 0.0009(9) -0.0120(12)
C17 0.0252(13) 0.121(3) 0.0194(12) 0.0046(16) -0.0023(10) -0.0180(17)
C18 0.0209(13) 0.158(4) 0.0171(13) 0.0106(19) 0.0026(10) 0.0245(19)
C19 0.056(2) 0.112(3) 0.0227(13) 0.0135(17) 0.0101(14) 0.061(2)
C20 0.0485(16) 0.0570(18) 0.0195(11) 0.0002(12) 0.0042(11) 0.0304(14)
Si3 0.0239(3) 0.0364(4) 0.0201(3) 0.0073(3) 0.0087(2) 0.0069(3)
C21 0.0273(14) 0.120(3) 0.0256(13) 0.0238(17) 0.0095(11) 0.0238(17)
C22 0.070(2) 0.0312(14) 0.0248(13) 0.0045(11) 0.0112(13) 0.0144(14)
C23 0.0196(10) 0.0312(12) 0.0224(11) 0.0044(9) 0.0019(8) 0.0004(9)
C24 0.0258(12) 0.0352(14) 0.0394(14) 0.0059(11) -0.0031(10) -0.0054(10)
C25 0.0345(14) 0.0380(15) 0.0537(18) -0.0111(13) -0.0148(13) 0.0023(12)
C26 0.0315(14) 0.065(2) 0.0361(15) -0.0190(14) -0.0058(11) 0.0086(14)
C27 0.0260(12) 0.068(2) 0.0232(12) -0.0040(12) 0.0043(10) -0.0015(13)
C28 0.0206(10) 0.0389(13) 0.0219(11) 0.0018(10) 0.0032(8) -0.0034(10)
Si4 0.0168(3) 0.0293(3) 0.0177(3) -0.0027(2) 0.0048(2) -0.0006(2)
C29 0.0250(12) 0.0464(16) 0.0435(15) -0.0222(13) -0.0019(11) 0.0099(11)
C30 0.0239(11) 0.0495(16) 0.0244(12) 0.0087(11) 0.0048(9) -0.0058(11)
C31 0.0197(10) 0.0322(12) 0.0200(10) 0.0022(9) 0.0075(8) 0.0053(9)
C32 0.0200(11) 0.0494(16) 0.0255(12) 0.0035(11) 0.0023(9) 0.0003(10)
C33 0.0221(12) 0.087(2) 0.0287(13) 0.0055(15) 0.0011(10) 0.0047(14)
C34 0.0325(15) 0.098(3) 0.0314(15) 0.0144(17) 0.0085(12) 0.0314(17)
C35 0.067(2) 0.0545(19) 0.0347(15) 0.0187(14) 0.0241(15) 0.0357(17)
C36 0.0437(15) 0.0349(14) 0.0306(13) 0.0046(11) 0.0162(11) 0.0108(12)

loop_
_atom_type_symbol
_atom_type_description
_atom_type_scat_dispersion_real
_atom_type_scat_dispersion_imag
_atom_type_scat_source
C C 0.0033 0.0016 'International Tables Vol C Tables 4.2.6.8 and 6.1.1.4'
H H 0.0000 0.0000 'International Tables Vol C Tables 4.2.6.8 and 6.1.1.4'
Si Si 0.0817 0.0704 'International Tables Vol C Tables 4.2.6.8 and 6.1.1.4'
P P 0.1023 0.0942 'International Tables Vol C Tables 4.2.6.8 and 6.1.1.4'
Cl Cl 0.1484 0.1585 'International Tables Vol C Tables 4.2.6.8 and 6.1.1.4'

loop_
_geom_angle_atom_site_label_1
_geom_angle_atom_site_label_2
_geom_angle_atom_site_label_3
_geom_angle
_geom_angle_site_symmetry_1
_geom_angle_site_symmetry_3
_geom_angle_publ_flag
C4 P1 C1 96.76(10) . . ?
C4 P1 Cl1 100.72(8) . . ?
C1 P1 Cl1 107.58(8) . . ?
C2 C1 P2 99.86(19) . . ?
C2 C1 P1 103.16(14) . . ?
C2 C1 Si1 112.26(15) . . ?
P2 C1 Si1 99.4(2) . . ?
P1 C1 Si1 116.16(12) . . ?
C2 C1 Si2 111.22(14) . . ?
P2 C1 Si2 126.0(2) . . ?
P1 C1 Si2 106.45(11) . . ?
Si1 C1 Si2 107.45(10) . . ?
C3 C2 C1 108.49(18) . . ?
C2 C3 C4 107.42(18) . . ?
C3 C4 P1 100.78(14) . . ?
C3 C4 Si3 113.32(15) . . ?
P1 C4 Si3 101.81(11) . . ?
C3 C4 Si4 109.83(15) . . ?
P1 C4 Si4 122.85(12) . . ?
Si3 C4 Si4 108.12(10) . . ?
C3 C4 P2 101.06(17) . . ?
Si3 C4 P2 119.3(2) . . ?
Si4 C4 P2 104.63(19) . . ?
C1 P2 C4 98.4(2) . . ?
C1 P2 Cl2 97.2(2) . . ?
C4 P2 Cl2 105.9(3) . . ?
C6 Si1 C5 108.01(13) . . ?
C6 Si1 C7 103.42(12) . . ?
C5 Si1 C7 109.17(11) . . ?
C6 Si1 C1 112.79(10) . . ?
C5 Si1 C1 113.11(11) . . ?
C7 Si1 C1 109.86(10) . . ?
C12 C7 C8 116.6(2) . . ?
C12 C7 Si1 119.84(18) . . ?
C8 C7 Si1 123.4(2) . . ?
C9 C8 C7 121.7(3) . . ?
C10 C9 C8 120.1(2) . . ?
C9 C10 C11 119.7(3) . . ?
C10 C11 C12 120.0(3) . . ?
C11 C12 C7 121.8(2) . . ?
C13 Si2 C14 107.84(12) . . ?
C13 Si2 C15 104.79(11) . . ?
C14 Si2 C15 103.56(11) . . ?
C13 Si2 C1 112.41(10) . . ?
C14 Si2 C1 110.96(10) . . ?
C15 Si2 C1 116.54(9) . . ?
C20 C15 C16 117.9(2) . . ?
C20 C15 Si2 120.9(2) . . ?
C16 C15 Si2 120.5(2) . . ?
C17 C16 C15 121.4(3) . . ?
C18 C17 C16 119.7(3) . . ?
C17 C18 C19 120.6(3) . . ?
C18 C19 C20 119.9(3) . . ?
C19 C20 C15 120.5(3) . . ?
C21 Si3 C22 108.32(17) . . ?
C21 Si3 C23 102.91(13) . . ?
C22 Si3 C23 108.46(11) . . ?
C21 Si3 C4 112.05(11) . . ?
C22 Si3 C4 110.43(12) . . ?
C23 Si3 C4 114.28(10) . . ?
C28 C23 C24 116.7(2) . . ?
C28 C23 Si3 122.87(19) . . ?
C24 C23 Si3 120.22(18) . . ?
C25 C24 C23 121.9(3) . . ?
C24 C25 C26 119.9(3) . . ?
C27 C26 C25 119.7(3) . . ?
C26 C27 C28 120.1(3) . . ?
C27 C28 C23 121.7(2) . . ?
C30 Si4 C29 107.93(13) . . ?
C30 Si4 C31 104.36(11) . . ?
C29 Si4 C31 102.87(12) . . ?
C30 Si4 C4 112.01(11) . . ?
C29 Si4 C4 108.00(11) . . ?
C31 Si4 C4 120.77(9) . . ?
C36 C31 C32 116.5(2) . . ?
C36 C31 Si4 121.5(2) . . ?
C32 C31 Si4 121.05(18) . . ?
C33 C32 C31 122.1(3) . . ?
C34 C33 C32 120.0(3) . . ?
C33 C34 C35 119.9(3) . . ?
C34 C35 C36 120.5(3) . . ?
C31 C36 C35 121.0(3) . . ?

loop_
_geom_bond_atom_site_label_1
_geom_bond_atom_site_label_2
_geom_bond_distance
_geom_bond_site_symmetry_2
_geom_bond_publ_flag
P1 C4 1.860(2) . ?
P1 C1 1.896(2) . ?
P1 Cl1 2.1064(12) . ?
C1 C2 1.572(3) . ?
C1 P2 1.757(4) . ?
C1 Si1 1.919(2) . ?
C1 Si2 1.937(2) . ?
C2 C3 1.526(3) . ?
C3 C4 1.566(3) . ?
C4 Si3 1.938(2) . ?
C4 Si4 1.942(2) . ?
C4 P2 1.948(4) . ?
P2 Cl2 2.117(6) . ?
Si1 C6 1.862(2) . ?
Si1 C5 1.873(3) . ?
Si1 C7 1.888(3) . ?
C7 C12 1.396(4) . ?
C7 C8 1.398(3) . ?
C8 C9 1.391(4) . ?
C9 C10 1.370(4) . ?
C10 C11 1.382(4) . ?
C11 C12 1.387(4) . ?
Si2 C13 1.868(2) . ?
Si2 C14 1.872(2) . ?
Si2 C15 1.878(2) . ?
C15 C20 1.396(4) . ?
C15 C16 1.402(4) . ?
C16 C17 1.384(4) . ?
C17 C18 1.371(6) . ?
C18 C19 1.384(6) . ?
C19 C20 1.394(4) . ?
Si3 C21 1.856(3) . ?
Si3 C22 1.868(3) . ?
Si3 C23 1.875(2) . ?
C23 C28 1.391(3) . ?
C23 C24 1.402(4) . ?
C24 C25 1.379(4) . ?
C25 C26 1.384(5) . ?
C26 C27 1.373(4) . ?
C27 C28 1.389(3) . ?
Si4 C30 1.865(3) . ?
Si4 C29 1.871(3) . ?
Si4 C31 1.891(2) . ?
C31 C36 1.395(4) . ?
C31 C32 1.403(4) . ?
C32 C33 1.386(4) . ?
C33 C34 1.367(5) . ?
C34 C35 1.373(5) . ?
C35 C36 1.400(4) . ?

loop_
_geom_torsion_atom_site_label_1
_geom_torsion_atom_site_label_2
_geom_torsion_atom_site_label_3
_geom_torsion_atom_site_label_4
_geom_torsion
_geom_torsion_site_symmetry_1
_geom_torsion_site_symmetry_2
_geom_torsion_site_symmetry_3
_geom_torsion_site_symmetry_4
_geom_torsion_publ_flag
C4 P1 C1 C2 0.84(15) . . . . ?
Cl1 P1 C1 C2 -102.70(13) . . . . ?
C4 P1 C1 Si1 124.09(13) . . . . ?
Cl1 P1 C1 Si1 20.56(14) . . . . ?
C4 P1 C1 Si2 -116.34(11) . . . . ?
Cl1 P1 C1 Si2 140.13(8) . . . . ?
P2 C1 C2 C3 -49.9(3) . . . . ?
P1 C1 C2 C3 -28.63(19) . . . . ?
Si1 C1 C2 C3 -154.43(14) . . . . ?
Si2 C1 C2 C3 85.12(18) . . . . ?
C1 C2 C3 C4 51.2(2) . . . . ?
C2 C3 C4 P1 -46.57(19) . . . . ?
C2 C3 C4 Si3 -154.57(15) . . . . ?
C2 C3 C4 Si4 84.40(18) . . . . ?
C2 C3 C4 P2 -25.7(3) . . . . ?
C1 P1 C4 C3 25.40(15) . . . . ?
Cl1 P1 C4 C3 134.79(12) . . . . ?
C1 P1 C4 Si3 142.25(11) . . . . ?
Cl1 P1 C4 Si3 -108.36(9) . . . . ?
C1 P1 C4 Si4 -96.87(14) . . . . ?
Cl1 P1 C4 Si4 12.52(14) . . . . ?
C2 C1 P2 C4 28.7(3) . . . . ?
Si1 C1 P2 C4 143.4(2) . . . . ?
Si2 C1 P2 C4 -96.8(2) . . . . ?
C2 C1 P2 Cl2 136.03(19) . . . . ?
Si1 C1 P2 Cl2 -109.22(19) . . . . ?
Si2 C1 P2 Cl2 10.6(3) . . . . ?
C6 Si1 C7 C12 -53.4(2) . . . . ?
C5 Si1 C7 C12 -168.18(19) . . . . ?
C1 Si1 C7 C12 67.3(2) . . . . ?
C6 Si1 C7 C8 121.4(2) . . . . ?
C5 Si1 C7 C8 6.6(2) . . . . ?
C1 Si1 C7 C8 -118.00(19) . . . . ?
C12 C7 C8 C9 0.7(3) . . . . ?
Si1 C7 C8 C9 -174.21(18) . . . . ?
C7 C8 C9 C10 -1.1(4) . . . . ?
C8 C9 C10 C11 0.1(4) . . . . ?
C9 C10 C11 C12 1.2(4) . . . . ?
C10 C11 C12 C7 -1.6(4) . . . . ?
C8 C7 C12 C11 0.6(4) . . . . ?
Si1 C7 C12 C11 175.7(2) . . . . ?
C13 Si2 C15 C20 26.4(2) . . . . ?
C14 Si2 C15 C20 139.4(2) . . . . ?
C1 Si2 C15 C20 -98.5(2) . . . . ?
C13 Si2 C15 C16 -143.65(19) . . . . ?
C14 Si2 C15 C16 -30.7(2) . . . . ?
C1 Si2 C15 C16 91.4(2) . . . . ?
C20 C15 C16 C17 -0.6(4) . . . . ?
Si2 C15 C16 C17 169.76(19) . . . . ?
C15 C16 C17 C18 -0.6(4) . . . . ?
C16 C17 C18 C19 1.4(4) . . . . ?
C17 C18 C19 C20 -1.0(4) . . . . ?
C18 C19 C20 C15 -0.2(4) . . . . ?
C16 C15 C20 C19 1.0(4) . . . . ?
Si2 C15 C20 C19 -169.3(2) . . . . ?
C21 Si3 C23 C28 123.5(2) . . . . ?
C22 Si3 C23 C28 8.9(2) . . . . ?
C4 Si3 C23 C28 -114.7(2) . . . . ?
C21 Si3 C23 C24 -50.6(2) . . . . ?
C22 Si3 C23 C24 -165.2(2) . . . . ?
C4 Si3 C23 C24 71.2(2) . . . . ?
C28 C23 C24 C25 1.6(4) . . . . ?
Si3 C23 C24 C25 176.1(2) . . . . ?
C23 C24 C25 C26 -0.9(4) . . . . ?
C24 C25 C26 C27 -0.5(4) . . . . ?
C25 C26 C27 C28 0.9(4) . . . . ?
C26 C27 C28 C23 -0.1(4) . . . . ?
C24 C23 C28 C27 -1.1(4) . . . . ?
Si3 C23 C28 C27 -175.4(2) . . . . ?
C30 Si4 C31 C36 -144.25(19) . . . . ?
C29 Si4 C31 C36 -31.6(2) . . . . ?
C4 Si4 C31 C36 88.7(2) . . . . ?
C30 Si4 C31 C32 24.5(2) . . . . ?
C29 Si4 C31 C32 137.1(2) . . . . ?
C4 Si4 C31 C32 -102.56(19) . . . . ?
C36 C31 C32 C33 -1.2(3) . . . . ?
Si4 C31 C32 C33 -170.5(2) . . . . ?
C31 C32 C33 C34 0.1(4) . . . . ?
C32 C33 C34 C35 1.1(4) . . . . ?
C33 C34 C35 C36 -1.1(4) . . . . ?
C32 C31 C36 C35 1.1(3) . . . . ?
Si4 C31 C36 C35 170.33(19) . . . . ?
C34 C35 C36 C31 0.0(4) . . . . ?
